data_7250752
loop_
_publ_author_name
'Ahamad, Jarish'
'Khatua, Rashmi Ranjan'
'Khan, Faiz Ahmed'

_publ_section_title
;
 Lewis acid-promoted intramolecular cyclization of ortho-prenylated
 chalcones: application to first total synthesis of (+-) involucrasin C
 and its novel analogues
;
_journal_issue 33
_journal_name_full 'RSC Advances'
_journal_page_first 27254
_journal_page_last 27259
_journal_paper_doi 10.1039/D5RA04830C
_journal_volume 15
_journal_year 2025
_chemical_formula_moiety 'C48 H46 O6'
_chemical_formula_sum 'C48 H46 O6'
_chemical_formula_weight 718.85
_space_group_crystal_system triclinic
_space_group_IT_number 2
_space_group_name_Hall '-P 1'
_space_group_name_H-M_alt 'P -1'
_atom_sites_solution_hydrogens geom
_atom_sites_solution_primary dual
_audit_creation_date 2025-01-23
_audit_creation_method
;
Olex2 1.5-alpha
(compiled 2025.01.10 svn.r16582094 for OlexSys, GUI svn.r7115)
;
_audit_update_record
;
2025-02-15 deposited with the CCDC.	2025-07-18 downloaded from the CCDC.
;
_cell_angle_alpha 104.078(5)
_cell_angle_beta 95.959(5)
_cell_angle_gamma 95.907(5)
_cell_formula_units_Z 2
_cell_length_a 5.9062(8)
_cell_length_b 14.2368(19)
_cell_length_c 23.850(3)
_cell_measurement_reflns_used 3009
_cell_measurement_temperature 298
_cell_measurement_theta_max 23.696
_cell_measurement_theta_min 2.594
_cell_volume 1917.5(4)
_computing_cell_refinement 'SAINT V8.40B (?, 2016)'
_computing_data_reduction 'SAINT V8.40B (?, 2016)'
_computing_molecular_graphics 'Olex2 1.5-alpha (Dolomanov et al., 2009)'
_computing_publication_material 'Olex2 1.5-alpha (Dolomanov et al., 2009)'
_computing_structure_refinement 'XL  (Sheldrick, 2008)'
_computing_structure_solution 'SHELXT 2018/2 (Sheldrick, 2018)'
_diffrn_ambient_temperature 298
_diffrn_measured_fraction_theta_full 0.999
_diffrn_measured_fraction_theta_max 0.999
_diffrn_measurement_device_type 'Bruker APEX-V Photon II'
_diffrn_radiation_type MoK\a
_diffrn_radiation_wavelength 0.71073
_diffrn_reflns_av_R_equivalents 0.1185
_diffrn_reflns_av_unetI/netI 0.0897
_diffrn_reflns_Laue_measured_fraction_full 0.999
_diffrn_reflns_Laue_measured_fraction_max 0.999
_diffrn_reflns_limit_h_max 7
_diffrn_reflns_limit_h_min -6
_diffrn_reflns_limit_k_max 16
_diffrn_reflns_limit_k_min -16
_diffrn_reflns_limit_l_max 28
_diffrn_reflns_limit_l_min -28
_diffrn_reflns_number 37662
_diffrn_reflns_point_group_measured_fraction_full 0.999
_diffrn_reflns_point_group_measured_fraction_max 0.999
_diffrn_reflns_theta_full 25.000
_diffrn_reflns_theta_max 25.000
_diffrn_reflns_theta_min 1.919
_diffrn_source_current 1.4
_diffrn_source_power 0.07
_diffrn_source_voltage 50.0
_exptl_absorpt_coefficient_mu 0.081
_exptl_absorpt_correction_T_max 0.7455
_exptl_absorpt_correction_T_min 0.5744
_exptl_absorpt_correction_type multi-scan
_exptl_absorpt_process_details
;
SADABS-2016/2 (Bruker,2016/2) was used for absorption correction.
wR2(int) was 0.1566 before and 0.0712 after correction.
The Ratio of minimum to maximum transmission is 0.7705.
The \l/2 correction factor is Not present.
;
_exptl_crystal_colour 'clear light colourless'
_exptl_crystal_colour_lustre clear
_exptl_crystal_colour_modifier light
_exptl_crystal_colour_primary colourless
_exptl_crystal_density_diffrn 1.245
_exptl_crystal_description block
_exptl_crystal_F_000 764
_exptl_crystal_recrystallization_method
'The material was recrystallised from a mixture of hexane and CH3CN  by slow evaporation'
_exptl_crystal_size_max 0.12
_exptl_crystal_size_mid 0.09
_exptl_crystal_size_min 0.06
_refine_diff_density_max 0.153
_refine_diff_density_min -0.188
_refine_diff_density_rms 0.038
_refine_ls_extinction_method none
_refine_ls_goodness_of_fit_ref 1.008
_refine_ls_hydrogen_treatment constr
_refine_ls_matrix_type full
_refine_ls_number_parameters 490
_refine_ls_number_reflns 6719
_refine_ls_number_restraints 0
_refine_ls_restrained_S_all 1.008
_refine_ls_R_factor_all 0.1540
_refine_ls_R_factor_gt 0.0565
_refine_ls_shift/su_max 0.000
_refine_ls_shift/su_mean 0.000
_refine_ls_structure_factor_coef Fsqd
_refine_ls_weighting_details 'w=1/[\s^2^(Fo^2^)+(0.0520P)^2^+0.4134P] where P=(Fo^2^+2Fc^2^)/3'
_refine_ls_weighting_scheme calc
_refine_ls_wR_factor_gt 0.1164
_refine_ls_wR_factor_ref 0.1589
_reflns_Friedel_coverage 0.000
_reflns_number_gt 3168
_reflns_number_total 6719
_reflns_threshold_expression 'I > 2\s(I)'
_cod_data_source_file d5ra04830c2.cif
_cod_data_source_block mo_fak_ja_exp_743_b
_cod_original_cell_volume 1917.5(5)
_cod_database_code 7250752
_shelx_shelxl_version_number 2017/1
_shelx_space_group_comment
;
The symmetry employed for this shelxl refinement is uniquely defined
by the following loop, which should always be used as a source of
symmetry information in preference to the above space-group names.
They are only intended as comments.
;
_shelx_estimated_absorpt_t_max 0.995
_shelx_estimated_absorpt_t_min 0.990
_olex2_refinement_description
;
1. Fixed Uiso
 At 1.2 times of:
  All C(H) groups, All C(H,H) groups
 At 1.5 times of:
  All C(H,H,H) groups, All O(H) groups
2.a Ternary CH refined with riding coordinates:
 C23(H23), C22(H22)
2.b Secondary CH2 refined with riding coordinates:
 C35(H35A,H35B), C27(H27A,H27B), C8(H8A,H8B), C42(H42A,H42B), C1(H1A,H1B),
 C21(H21A,H21B)
2.c Aromatic/amide H refined with riding coordinates:
 C38(H38), C37(H37), C36(H36), C33(H33), C34(H34), C10(H10), C11(H11),
 C12(H12), C40(H40), C39(H39), C31(H31), C44(H44), C45(H45), C46(H46), C47(H47),
  C48(H48), C17(H17), C16(H16), C13(H13), C14(H14), C7(H7), C6(H6), C5(H5),
 C4(H4), C3(H3A)
2.d Idealised Me refined as rotating group:
 C26(H26A,H26B,H26C), C25(H25A,H25B,H25C)
2.e Idealised tetrahedral OH refined as rotating group:
 O3(H3)
;
_olex2_exptl_crystal_mounting_method 'Nylon loop used'
_olex2_submission_special_instructions 'No special instructions were received'

loop_
_space_group_symop_operation_xyz
'x, y, z'
'-x, -y, -z'

loop_
_atom_site_label
_atom_site_type_symbol
_atom_site_fract_x
_atom_site_fract_y
_atom_site_fract_z
_atom_site_U_iso_or_equiv
_atom_site_adp_type
_atom_site_occupancy
_atom_site_site_symmetry_order
_atom_site_calc_flag
_atom_site_refinement_flags_posn
_atom_site_refinement_flags_adp
_atom_site_refinement_flags_occupancy
_atom_site_disorder_assembly
_atom_site_disorder_group
O6 O 1.4134(4) 0.22872(17) 0.96555(9) 0.0784(7) Uani 1 1 d . . . . .
O2 O -0.0986(4) 0.20042(16) 0.56477(9) 0.0755(7) Uani 1 1 d . . . . .
O5 O 0.7020(4) 0.17911(15) 0.84455(9) 0.0666(6) Uani 1 1 d . . . . .
O4 O 0.6578(4) 0.47226(19) 0.89349(9) 0.0807(7) Uani 1 1 d . . . . .
O1 O 0.2747(4) 0.33648(15) 0.57971(8) 0.0635(6) Uani 1 1 d . . . . .
O3 O 0.4513(4) 0.61129(16) 0.84680(9) 0.0809(7) Uani 1 1 d . . . . .
H3 H 0.499263 0.568365 0.860422 0.121 Uiso 1 1 calc R U . . .
C38 C 2.0377(8) 0.1164(4) 1.0752(2) 0.1261(18) Uani 1 1 d . . . . .
H38 H 2.139123 0.078813 1.088977 0.151 Uiso 1 1 calc R U . . .
C37 C 1.8307(8) 0.0734(3) 1.0447(2) 0.150(2) Uani 1 1 d . . . . .
H37 H 1.790714 0.006329 1.038110 0.180 Uiso 1 1 calc R U . . .
C36 C 1.6801(7) 0.1276(3) 1.02365(19) 0.1052(14) Uani 1 1 d . . . . .
H36 H 1.538901 0.097183 1.002800 0.126 Uiso 1 1 calc R U . . .
C41 C 1.7368(5) 0.2262(3) 1.03317(13) 0.0627(9) Uani 1 1 d . . . . .
C35 C 1.5799(6) 0.2889(3) 1.01167(13) 0.0716(10) Uani 1 1 d . . . . .
H35A H 1.503134 0.322350 1.043249 0.086 Uiso 1 1 calc R U . . .
H35B H 1.667154 0.337671 0.997427 0.086 Uiso 1 1 calc R U . . .
C32 C 1.2405(6) 0.2715(3) 0.94346(13) 0.0648(9) Uani 1 1 d . . . . .
C33 C 1.2307(6) 0.3702(3) 0.95602(14) 0.0713(10) Uani 1 1 d . . . . .
H33 H 1.346051 0.413959 0.981557 0.086 Uiso 1 1 calc R U . . .
C34 C 1.0459(6) 0.4031(2) 0.92989(13) 0.0679(9) Uani 1 1 d . . . . .
H34 H 1.040038 0.470039 0.938427 0.082 Uiso 1 1 calc R U . . .
C29 C 0.8675(5) 0.3412(2) 0.89138(12) 0.0564(8) Uani 1 1 d . . . . .
C28 C 0.6801(6) 0.3881(3) 0.86802(13) 0.0613(9) Uani 1 1 d . . . . .
C27 C 0.5221(5) 0.3357(2) 0.81334(12) 0.0568(8) Uani 1 1 d . . . . .
H27A H 0.422725 0.283802 0.821915 0.068 Uiso 1 1 calc R U . . .
H27B H 0.614209 0.305327 0.784392 0.068 Uiso 1 1 calc R U . . .
C23 C 0.3717(5) 0.3991(2) 0.78669(12) 0.0505(8) Uani 1 1 d . . . . .
H23 H 0.274409 0.428872 0.815088 0.061 Uiso 1 1 calc R U . . .
C18 C 0.2215(5) 0.3387(2) 0.73186(12) 0.0465(7) Uani 1 1 d . . . . .
C19 C 0.2957(5) 0.36210(19) 0.68270(12) 0.0461(7) Uani 1 1 d . . . . .
C20 C 0.1861(5) 0.3157(2) 0.62749(12) 0.0502(8) Uani 1 1 d . . . . .
C15 C -0.0025(5) 0.2445(2) 0.62093(13) 0.0567(8) Uani 1 1 d . . . . .
C8 C -0.3204(6) 0.1468(3) 0.55513(13) 0.0787(11) Uani 1 1 d . . . . .
H8A H -0.426476 0.186871 0.574747 0.094 Uiso 1 1 calc R U . . .
H8B H -0.316680 0.089581 0.570303 0.094 Uiso 1 1 calc R U . . .
C9 C -0.3962(6) 0.1167(2) 0.49059(14) 0.0643(9) Uani 1 1 d . . . . .
C10 C -0.2659(6) 0.0639(3) 0.45361(16) 0.0864(12) Uani 1 1 d . . . . .
H10 H -0.128595 0.047309 0.468856 0.104 Uiso 1 1 calc R U . . .
C11 C -0.3342(7) 0.0345(3) 0.39397(17) 0.0959(13) Uani 1 1 d . . . . .
H11 H -0.243662 -0.001471 0.369484 0.115 Uiso 1 1 calc R U . . .
C12 C -0.5345(7) 0.0587(3) 0.37147(17) 0.0844(12) Uani 1 1 d . . . . .
H12 H -0.580029 0.039790 0.331392 0.101 Uiso 1 1 calc R U . . .
C40 C 1.9480(6) 0.2685(3) 1.06436(14) 0.0724(10) Uani 1 1 d . . . . .
H40 H 1.989795 0.335519 1.071107 0.087 Uiso 1 1 calc R U . . .
C39 C 2.0965(6) 0.2142(3) 1.08547(16) 0.0882(12) Uani 1 1 d . . . . .
H39 H 2.237269 0.244125 1.106798 0.106 Uiso 1 1 calc R U . . .
C31 C 1.0661(5) 0.2069(2) 0.90567(12) 0.0624(9) Uani 1 1 d . . . . .
H31 H 1.073987 0.140112 0.897449 0.075 Uiso 1 1 calc R U . . .
C30 C 0.8816(5) 0.2405(2) 0.88024(12) 0.0560(8) Uani 1 1 d . . . . .
C42 C 0.6768(6) 0.0793(2) 0.84645(14) 0.0701(10) Uani 1 1 d . . . . .
H42A H 0.679151 0.075588 0.886569 0.084 Uiso 1 1 calc R U . . .
H42B H 0.804055 0.048558 0.830911 0.084 Uiso 1 1 calc R U . . .
C43 C 0.4540(6) 0.0262(2) 0.81127(14) 0.0627(9) Uani 1 1 d . . . . .
C44 C 0.3801(8) -0.0640(3) 0.8180(2) 0.1176(16) Uani 1 1 d . . . . .
H44 H 0.468000 -0.090564 0.843361 0.141 Uiso 1 1 calc R U . . .
C45 C 0.1745(9) -0.1165(3) 0.7872(2) 0.1330(19) Uani 1 1 d . . . . .
H45 H 0.126477 -0.177872 0.792209 0.160 Uiso 1 1 calc R U . . .
C46 C 0.0436(7) -0.0794(3) 0.75019(18) 0.0932(13) Uani 1 1 d . . . . .
H46 H -0.092958 -0.115064 0.729377 0.112 Uiso 1 1 calc R U . . .
C47 C 0.1145(6) 0.0102(3) 0.74391(14) 0.0793(11) Uani 1 1 d . . . . .
H47 H 0.024463 0.036809 0.719010 0.095 Uiso 1 1 calc R U . . .
C48 C 0.3192(6) 0.0629(3) 0.77404(14) 0.0735(10) Uani 1 1 d . . . . .
H48 H 0.365640 0.124244 0.768842 0.088 Uiso 1 1 calc R U . . .
C17 C 0.0367(5) 0.2687(2) 0.72532(13) 0.0575(8) Uani 1 1 d . . . . .
H17 H -0.012957 0.252600 0.757953 0.069 Uiso 1 1 calc R U . . .
C16 C -0.0768(5) 0.2217(2) 0.67009(13) 0.0621(9) Uani 1 1 d . . . . .
H16 H -0.203214 0.174662 0.665937 0.074 Uiso 1 1 calc R U . . .
C13 C -0.6694(7) 0.1106(3) 0.40730(18) 0.0851(11) Uani 1 1 d . . . . .
H13 H -0.807168 0.126348 0.391750 0.102 Uiso 1 1 calc R U . . .
C14 C -0.6000(6) 0.1396(2) 0.46683(16) 0.0734(10) Uani 1 1 d . . . . .
H14 H -0.691948 0.174956 0.491179 0.088 Uiso 1 1 calc R U . . .
C1 C 0.1266(7) 0.3799(3) 0.54343(14) 0.0855(12) Uani 1 1 d . . . . .
H1A H -0.027971 0.345395 0.537152 0.103 Uiso 1 1 calc R U . . .
H1B H 0.180521 0.372291 0.505724 0.103 Uiso 1 1 calc R U . . .
C2 C 0.1210(6) 0.4852(3) 0.57002(13) 0.0614(9) Uani 1 1 d . . . . .
C7 C -0.0623(7) 0.5166(4) 0.59624(18) 0.0937(13) Uani 1 1 d . . . . .
H7 H -0.185420 0.471265 0.597632 0.112 Uiso 1 1 calc R U . . .
C6 C -0.0668(11) 0.6143(6) 0.6206(2) 0.1229(19) Uani 1 1 d . . . . .
H6 H -0.192225 0.634198 0.638706 0.147 Uiso 1 1 calc R U . . .
C5 C 0.1097(13) 0.6821(4) 0.6186(2) 0.1208(19) Uani 1 1 d . . . . .
H5 H 0.105733 0.748140 0.635160 0.145 Uiso 1 1 calc R U . . .
C4 C 0.2910(9) 0.6522(4) 0.5922(2) 0.1034(14) Uani 1 1 d . . . . .
H4 H 0.412460 0.698161 0.590641 0.124 Uiso 1 1 calc R U . . .
C3 C 0.2981(6) 0.5551(3) 0.56782(15) 0.0760(10) Uani 1 1 d . . . . .
H3A H 0.423677 0.536027 0.549553 0.091 Uiso 1 1 calc R U . . .
C21 C 0.4996(5) 0.4401(2) 0.69904(12) 0.0522(8) Uani 1 1 d . . . . .
H21A H 0.478675 0.491033 0.679104 0.063 Uiso 1 1 calc R U . . .
H21B H 0.638904 0.412955 0.689418 0.063 Uiso 1 1 calc R U . . .
C22 C 0.5098(5) 0.4805(2) 0.76593(11) 0.0490(8) Uani 1 1 d . . . . .
H22 H 0.670277 0.487783 0.783490 0.059 Uiso 1 1 calc R U . . .
C24 C 0.4233(5) 0.5798(2) 0.78417(14) 0.0574(8) Uani 1 1 d . . . . .
C26 C 0.5637(6) 0.6579(2) 0.76389(16) 0.0811(11) Uani 1 1 d . . . . .
H26A H 0.533864 0.644813 0.722191 0.122 Uiso 1 1 calc R U . . .
H26B H 0.724164 0.657467 0.775410 0.122 Uiso 1 1 calc R U . . .
H26C H 0.521800 0.720848 0.781282 0.122 Uiso 1 1 calc R U . . .
C25 C 0.1683(5) 0.5760(3) 0.76298(17) 0.0876(12) Uani 1 1 d . . . . .
H25A H 0.143542 0.557755 0.721114 0.131 Uiso 1 1 calc R U . . .
H25B H 0.121285 0.639082 0.777123 0.131 Uiso 1 1 calc R U . . .
H25C H 0.080040 0.528654 0.777401 0.131 Uiso 1 1 calc R U . . .

loop_
_atom_site_aniso_label
_atom_site_aniso_U_11
_atom_site_aniso_U_22
_atom_site_aniso_U_33
_atom_site_aniso_U_23
_atom_site_aniso_U_13
_atom_site_aniso_U_12
O6 0.0640(15) 0.0961(18) 0.0584(14) -0.0003(13) -0.0204(12) 0.0113(14)
O2 0.0691(16) 0.0886(16) 0.0486(14) 0.0037(12) -0.0148(11) -0.0258(13)
O5 0.0659(15) 0.0626(14) 0.0597(14) 0.0102(11) -0.0206(12) -0.0030(12)
O4 0.0937(19) 0.0776(17) 0.0544(15) -0.0010(13) -0.0199(13) 0.0090(15)
O1 0.0731(15) 0.0731(14) 0.0414(12) 0.0147(11) 0.0048(11) -0.0011(12)
O3 0.0903(19) 0.0712(16) 0.0667(16) -0.0102(12) 0.0042(14) 0.0178(14)
C38 0.087(3) 0.100(4) 0.176(5) 0.043(3) -0.051(3) -0.004(3)
C37 0.100(4) 0.099(3) 0.228(6) 0.056(4) -0.080(4) -0.023(3)
C36 0.068(3) 0.096(3) 0.131(4) 0.027(3) -0.042(3) -0.023(3)
C41 0.047(2) 0.086(3) 0.0474(19) 0.0117(18) -0.0041(16) 0.001(2)
C35 0.061(2) 0.088(3) 0.052(2) 0.0093(19) -0.0125(18) -0.009(2)
C32 0.058(2) 0.089(3) 0.0418(19) 0.0135(19) -0.0050(17) 0.003(2)
C33 0.064(2) 0.082(3) 0.056(2) 0.015(2) -0.0188(18) -0.013(2)
C34 0.078(3) 0.068(2) 0.050(2) 0.0153(18) -0.0106(19) -0.007(2)
C29 0.058(2) 0.067(2) 0.0358(18) 0.0103(16) -0.0113(16) -0.0071(18)
C28 0.066(2) 0.067(2) 0.043(2) 0.0106(18) -0.0041(17) -0.0050(19)
C27 0.058(2) 0.065(2) 0.0411(18) 0.0100(16) -0.0044(15) -0.0007(17)
C23 0.0446(18) 0.0595(19) 0.0416(17) 0.0052(15) 0.0034(14) 0.0012(16)
C18 0.0387(17) 0.0533(18) 0.0407(18) 0.0048(14) -0.0020(14) -0.0004(15)
C19 0.0424(18) 0.0485(17) 0.0434(18) 0.0076(15) 0.0014(15) 0.0030(15)
C20 0.054(2) 0.0528(18) 0.0418(19) 0.0110(15) 0.0021(16) 0.0033(16)
C15 0.059(2) 0.061(2) 0.0401(19) 0.0060(16) -0.0091(16) -0.0075(17)
C8 0.071(2) 0.092(3) 0.055(2) 0.0096(19) -0.0147(18) -0.024(2)
C9 0.057(2) 0.071(2) 0.055(2) 0.0107(18) -0.0055(19) -0.0143(19)
C10 0.054(2) 0.129(3) 0.069(3) 0.024(2) -0.007(2) 0.000(2)
C11 0.072(3) 0.136(4) 0.065(3) 0.005(2) 0.004(2) -0.003(3)
C12 0.077(3) 0.106(3) 0.058(2) 0.020(2) -0.015(2) -0.019(2)
C40 0.060(2) 0.083(3) 0.063(2) 0.013(2) -0.0109(19) -0.008(2)
C39 0.056(2) 0.107(3) 0.088(3) 0.022(3) -0.023(2) -0.009(2)
C31 0.059(2) 0.074(2) 0.0450(19) 0.0051(17) -0.0089(17) 0.0049(19)
C30 0.054(2) 0.071(2) 0.0361(18) 0.0078(17) -0.0047(16) -0.0026(18)
C42 0.073(2) 0.064(2) 0.062(2) 0.0030(18) -0.0089(18) 0.0073(19)
C43 0.066(2) 0.053(2) 0.058(2) -0.0021(17) -0.0051(18) 0.0072(18)
C44 0.114(4) 0.066(3) 0.153(4) 0.025(3) -0.050(3) -0.003(3)
C45 0.121(4) 0.068(3) 0.189(5) 0.036(3) -0.049(4) -0.019(3)
C46 0.082(3) 0.074(3) 0.104(3) 0.002(2) -0.021(2) 0.003(2)
C47 0.080(3) 0.082(3) 0.064(2) 0.009(2) -0.013(2) 0.003(2)
C48 0.074(3) 0.072(2) 0.063(2) 0.0113(19) -0.015(2) -0.005(2)
C17 0.053(2) 0.067(2) 0.0470(19) 0.0135(16) -0.0024(16) -0.0065(17)
C16 0.052(2) 0.068(2) 0.059(2) 0.0147(18) -0.0058(17) -0.0124(17)
C13 0.080(3) 0.096(3) 0.072(3) 0.022(2) -0.018(2) 0.000(2)
C14 0.076(3) 0.070(2) 0.068(3) 0.0123(19) -0.006(2) 0.008(2)
C1 0.111(3) 0.086(3) 0.052(2) 0.026(2) -0.022(2) -0.014(2)
C2 0.059(2) 0.079(3) 0.0465(19) 0.0256(18) -0.0051(17) 0.000(2)
C7 0.067(3) 0.139(4) 0.088(3) 0.055(3) 0.009(2) 0.014(3)
C6 0.121(5) 0.179(6) 0.091(4) 0.050(4) 0.023(3) 0.077(5)
C5 0.161(6) 0.110(4) 0.093(4) 0.025(3) -0.016(4) 0.061(5)
C4 0.112(4) 0.076(3) 0.118(4) 0.038(3) -0.015(3) -0.009(3)
C3 0.062(2) 0.088(3) 0.082(3) 0.034(2) 0.0070(19) 0.001(2)
C21 0.0484(19) 0.0547(19) 0.0477(18) 0.0067(15) 0.0023(15) -0.0003(15)
C22 0.0393(17) 0.0554(19) 0.0448(18) 0.0035(15) -0.0046(14) 0.0044(15)
C24 0.0465(19) 0.055(2) 0.061(2) 0.0013(17) -0.0021(16) 0.0073(16)
C26 0.078(3) 0.058(2) 0.103(3) 0.018(2) 0.004(2) 0.0039(19)
C25 0.052(2) 0.080(3) 0.120(3) 0.011(2) -0.007(2) 0.0180(19)

loop_
_atom_type_symbol
_atom_type_description
_atom_type_scat_dispersion_real
_atom_type_scat_dispersion_imag
_atom_type_scat_source
C C 0.0033 0.0016 'International Tables Vol C Tables 4.2.6.8 and 6.1.1.4'
H H 0.0000 0.0000 'International Tables Vol C Tables 4.2.6.8 and 6.1.1.4'
O O 0.0106 0.0060 'International Tables Vol C Tables 4.2.6.8 and 6.1.1.4'

loop_
_geom_angle_atom_site_label_1
_geom_angle_atom_site_label_2
_geom_angle_atom_site_label_3
_geom_angle
_geom_angle_site_symmetry_1
_geom_angle_site_symmetry_3
_geom_angle_publ_flag
C32 O6 C35 117.9(3) . . ?
C15 O2 C8 118.5(2) . . ?
C30 O5 C42 117.5(2) . . ?
C20 O1 C1 116.0(2) . . ?
C24 O3 H3 109.5 . . ?
C37 C38 H38 120.0 . . ?
C37 C38 C39 120.0(4) . . ?
C39 C38 H38 120.0 . . ?
C38 C37 H37 119.6 . . ?
C38 C37 C36 120.8(4) . . ?
C36 C37 H37 119.6 . . ?
C37 C36 H36 119.9 . . ?
C41 C36 C37 120.2(4) . . ?
C41 C36 H36 119.9 . . ?
C36 C41 C35 122.6(3) . . ?
C36 C41 C40 118.1(4) . . ?
C40 C41 C35 119.3(3) . . ?
O6 C35 C41 109.0(3) . . ?
O6 C35 H35A 109.9 . . ?
O6 C35 H35B 109.9 . . ?
C41 C35 H35A 109.9 . . ?
C41 C35 H35B 109.9 . . ?
H35A C35 H35B 108.3 . . ?
O6 C32 C33 124.9(3) . . ?
O6 C32 C31 114.9(3) . . ?
C33 C32 C31 120.2(3) . . ?
C32 C33 H33 120.7 . . ?
C32 C33 C34 118.5(3) . . ?
C34 C33 H33 120.7 . . ?
C33 C34 H34 118.3 . . ?
C33 C34 C29 123.5(3) . . ?
C29 C34 H34 118.3 . . ?
C34 C29 C28 116.7(3) . . ?
C34 C29 C30 116.4(3) . . ?
C30 C29 C28 126.9(3) . . ?
O4 C28 C29 118.8(3) . . ?
O4 C28 C27 120.1(3) . . ?
C29 C28 C27 121.1(3) . . ?
C28 C27 H27A 108.4 . . ?
C28 C27 H27B 108.4 . . ?
C28 C27 C23 115.6(3) . . ?
H27A C27 H27B 107.4 . . ?
C23 C27 H27A 108.4 . . ?
C23 C27 H27B 108.4 . . ?
C27 C23 H23 109.4 . . ?
C27 C23 C22 113.9(2) . . ?
C18 C23 C27 110.8(2) . . ?
C18 C23 H23 109.4 . . ?
C18 C23 C22 103.9(2) . . ?
C22 C23 H23 109.4 . . ?
C19 C18 C23 110.5(2) . . ?
C17 C18 C23 129.9(3) . . ?
C17 C18 C19 119.6(3) . . ?
C18 C19 C21 111.4(2) . . ?
C20 C19 C18 121.0(3) . . ?
C20 C19 C21 127.6(3) . . ?
O1 C20 C15 121.5(3) . . ?
C19 C20 O1 119.1(3) . . ?
C19 C20 C15 119.3(3) . . ?
O2 C15 C20 115.7(3) . . ?
O2 C15 C16 124.7(3) . . ?
C16 C15 C20 119.5(3) . . ?
O2 C8 H8A 110.2 . . ?
O2 C8 H8B 110.2 . . ?
O2 C8 C9 107.7(3) . . ?
H8A C8 H8B 108.5 . . ?
C9 C8 H8A 110.2 . . ?
C9 C8 H8B 110.2 . . ?
C10 C9 C8 120.5(3) . . ?
C10 C9 C14 118.1(3) . . ?
C14 C9 C8 121.4(3) . . ?
C9 C10 H10 119.3 . . ?
C9 C10 C11 121.4(4) . . ?
C11 C10 H10 119.3 . . ?
C10 C11 H11 120.2 . . ?
C12 C11 C10 119.5(4) . . ?
C12 C11 H11 120.2 . . ?
C11 C12 H12 119.8 . . ?
C11 C12 C13 120.5(4) . . ?
C13 C12 H12 119.8 . . ?
C41 C40 H40 119.3 . . ?
C39 C40 C41 121.4(4) . . ?
C39 C40 H40 119.3 . . ?
C38 C39 C40 119.6(4) . . ?
C38 C39 H39 120.2 . . ?
C40 C39 H39 120.2 . . ?
C32 C31 H31 119.6 . . ?
C30 C31 C32 120.8(3) . . ?
C30 C31 H31 119.6 . . ?
O5 C30 C29 116.8(3) . . ?
O5 C30 C31 122.6(3) . . ?
C31 C30 C29 120.6(3) . . ?
O5 C42 H42A 109.6 . . ?
O5 C42 H42B 109.6 . . ?
O5 C42 C43 110.2(3) . . ?
H42A C42 H42B 108.1 . . ?
C43 C42 H42A 109.6 . . ?
C43 C42 H42B 109.6 . . ?
C44 C43 C42 117.7(3) . . ?
C48 C43 C42 124.4(3) . . ?
C48 C43 C44 117.9(3) . . ?
C43 C44 H44 119.7 . . ?
C43 C44 C45 120.5(4) . . ?
C45 C44 H44 119.7 . . ?
C44 C45 H45 119.6 . . ?
C46 C45 C44 120.8(4) . . ?
C46 C45 H45 119.6 . . ?
C45 C46 H46 120.6 . . ?
C47 C46 C45 118.9(4) . . ?
C47 C46 H46 120.6 . . ?
C46 C47 H47 119.6 . . ?
C46 C47 C48 120.8(4) . . ?
C48 C47 H47 119.6 . . ?
C43 C48 C47 121.0(3) . . ?
C43 C48 H48 119.5 . . ?
C47 C48 H48 119.5 . . ?
C18 C17 H17 119.9 . . ?
C18 C17 C16 120.2(3) . . ?
C16 C17 H17 119.9 . . ?
C15 C16 H16 119.8 . . ?
C17 C16 C15 120.4(3) . . ?
C17 C16 H16 119.8 . . ?
C12 C13 H13 120.2 . . ?
C12 C13 C14 119.6(4) . . ?
C14 C13 H13 120.2 . . ?
C9 C14 C13 120.9(4) . . ?
C9 C14 H14 119.6 . . ?
C13 C14 H14 119.6 . . ?
O1 C1 H1A 109.1 . . ?
O1 C1 H1B 109.1 . . ?
O1 C1 C2 112.3(3) . . ?
H1A C1 H1B 107.9 . . ?
C2 C1 H1A 109.1 . . ?
C2 C1 H1B 109.1 . . ?
C7 C2 C1 121.1(4) . . ?
C7 C2 C3 117.7(4) . . ?
C3 C2 C1 121.2(4) . . ?
C2 C7 H7 119.6 . . ?
C2 C7 C6 120.8(5) . . ?
C6 C7 H7 119.6 . . ?
C7 C6 H6 119.6 . . ?
C5 C6 C7 120.8(5) . . ?
C5 C6 H6 119.6 . . ?
C6 C5 H5 120.5 . . ?
C4 C5 C6 119.0(6) . . ?
C4 C5 H5 120.5 . . ?
C5 C4 H4 119.6 . . ?
C5 C4 C3 120.8(5) . . ?
C3 C4 H4 119.6 . . ?
C2 C3 H3A 119.6 . . ?
C4 C3 C2 120.8(4) . . ?
C4 C3 H3A 119.6 . . ?
C19 C21 H21A 110.9 . . ?
C19 C21 H21B 110.9 . . ?
C19 C21 C22 104.1(2) . . ?
H21A C21 H21B 109.0 . . ?
C22 C21 H21A 110.9 . . ?
C22 C21 H21B 110.9 . . ?
C23 C22 H22 108.0 . . ?
C21 C22 C23 105.4(2) . . ?
C21 C22 H22 108.0 . . ?
C24 C22 C23 113.1(2) . . ?
C24 C22 C21 114.1(2) . . ?
C24 C22 H22 108.0 . . ?
O3 C24 C22 108.8(2) . . ?
O3 C24 C26 106.4(3) . . ?
O3 C24 C25 107.0(3) . . ?
C26 C24 C22 111.7(3) . . ?
C26 C24 C25 109.9(3) . . ?
C25 C24 C22 112.9(2) . . ?
C24 C26 H26A 109.5 . . ?
C24 C26 H26B 109.5 . . ?
C24 C26 H26C 109.5 . . ?
H26A C26 H26B 109.5 . . ?
H26A C26 H26C 109.5 . . ?
H26B C26 H26C 109.5 . . ?
C24 C25 H25A 109.5 . . ?
C24 C25 H25B 109.5 . . ?
C24 C25 H25C 109.5 . . ?
H25A C25 H25B 109.5 . . ?
H25A C25 H25C 109.5 . . ?
H25B C25 H25C 109.5 . . ?

loop_
_geom_bond_atom_site_label_1
_geom_bond_atom_site_label_2
_geom_bond_distance
_geom_bond_site_symmetry_2
_geom_bond_publ_flag
O6 C35 1.433(3) . ?
O6 C32 1.366(4) . ?
O2 C15 1.367(3) . ?
O2 C8 1.413(4) . ?
O5 C30 1.369(3) . ?
O5 C42 1.425(4) . ?
O4 C28 1.231(4) . ?
O1 C20 1.384(3) . ?
O1 C1 1.453(4) . ?
O3 H3 0.8200 . ?
O3 C24 1.438(3) . ?
C38 H38 0.9300 . ?
C38 C37 1.357(5) . ?
C38 C39 1.355(5) . ?
C37 H37 0.9300 . ?
C37 C36 1.370(6) . ?
C36 H36 0.9300 . ?
C36 C41 1.366(5) . ?
C41 C35 1.487(4) . ?
C41 C40 1.381(4) . ?
C35 H35A 0.9700 . ?
C35 H35B 0.9700 . ?
C32 C33 1.372(5) . ?
C32 C31 1.389(4) . ?
C33 H33 0.9300 . ?
C33 C34 1.380(4) . ?
C34 H34 0.9300 . ?
C34 C29 1.394(4) . ?
C29 C28 1.479(4) . ?
C29 C30 1.406(4) . ?
C28 C27 1.503(4) . ?
C27 H27A 0.9700 . ?
C27 H27B 0.9700 . ?
C27 C23 1.528(4) . ?
C23 H23 0.9800 . ?
C23 C18 1.514(4) . ?
C23 C22 1.557(4) . ?
C18 C19 1.394(4) . ?
C18 C17 1.369(4) . ?
C19 C20 1.379(4) . ?
C19 C21 1.500(4) . ?
C20 C15 1.395(4) . ?
C15 C16 1.391(4) . ?
C8 H8A 0.9700 . ?
C8 H8B 0.9700 . ?
C8 C9 1.500(4) . ?
C9 C10 1.369(5) . ?
C9 C14 1.380(4) . ?
C10 H10 0.9300 . ?
C10 C11 1.385(5) . ?
C11 H11 0.9300 . ?
C11 C12 1.360(5) . ?
C12 H12 0.9300 . ?
C12 C13 1.366(5) . ?
C40 H40 0.9300 . ?
C40 C39 1.363(5) . ?
C39 H39 0.9300 . ?
C31 H31 0.9300 . ?
C31 C30 1.377(4) . ?
C42 H42A 0.9700 . ?
C42 H42B 0.9700 . ?
C42 C43 1.505(4) . ?
C43 C44 1.365(5) . ?
C43 C48 1.364(4) . ?
C44 H44 0.9300 . ?
C44 C45 1.390(5) . ?
C45 H45 0.9300 . ?
C45 C46 1.351(5) . ?
C46 H46 0.9300 . ?
C46 C47 1.349(5) . ?
C47 H47 0.9300 . ?
C47 C48 1.383(4) . ?
C48 H48 0.9300 . ?
C17 H17 0.9300 . ?
C17 C16 1.388(4) . ?
C16 H16 0.9300 . ?
C13 H13 0.9300 . ?
C13 C14 1.383(4) . ?
C14 H14 0.9300 . ?
C1 H1A 0.9700 . ?
C1 H1B 0.9700 . ?
C1 C2 1.485(5) . ?
C2 C7 1.366(5) . ?
C2 C3 1.382(4) . ?
C7 H7 0.9300 . ?
C7 C6 1.376(6) . ?
C6 H6 0.9300 . ?
C6 C5 1.359(7) . ?
C5 H5 0.9300 . ?
C5 C4 1.352(6) . ?
C4 H4 0.9300 . ?
C4 C3 1.370(5) . ?
C3 H3A 0.9300 . ?
C21 H21A 0.9700 . ?
C21 H21B 0.9700 . ?
C21 C22 1.551(4) . ?
C22 H22 0.9800 . ?
C22 C24 1.532(4) . ?
C24 C26 1.521(4) . ?
C24 C25 1.529(4) . ?
C26 H26A 0.9600 . ?
C26 H26B 0.9600 . ?
C26 H26C 0.9600 . ?
C25 H25A 0.9600 . ?
C25 H25B 0.9600 . ?
C25 H25C 0.9600 . ?

loop_
_geom_torsion_atom_site_label_1
_geom_torsion_atom_site_label_2
_geom_torsion_atom_site_label_3
_geom_torsion_atom_site_label_4
_geom_torsion
_geom_torsion_site_symmetry_1
_geom_torsion_site_symmetry_2
_geom_torsion_site_symmetry_3
_geom_torsion_site_symmetry_4
_geom_torsion_publ_flag
O6 C32 C33 C34 179.3(3) . . . . ?
O6 C32 C31 C30 -179.9(3) . . . . ?
O2 C15 C16 C17 178.1(3) . . . . ?
O2 C8 C9 C10 56.4(4) . . . . ?
O2 C8 C9 C14 -124.9(3) . . . . ?
O5 C42 C43 C44 -166.8(3) . . . . ?
O5 C42 C43 C48 11.8(5) . . . . ?
O4 C28 C27 C23 11.4(4) . . . . ?
O1 C20 C15 O2 -2.8(4) . . . . ?
O1 C20 C15 C16 176.0(3) . . . . ?
O1 C1 C2 C7 -103.3(4) . . . . ?
O1 C1 C2 C3 78.4(4) . . . . ?
C38 C37 C36 C41 -0.1(9) . . . . ?
C37 C38 C39 C40 -0.9(8) . . . . ?
C37 C36 C41 C35 -179.6(4) . . . . ?
C37 C36 C41 C40 -0.1(7) . . . . ?
C36 C41 C35 O6 -19.7(5) . . . . ?
C36 C41 C40 C39 -0.3(5) . . . . ?
C41 C40 C39 C38 0.8(6) . . . . ?
C35 O6 C32 C33 9.8(5) . . . . ?
C35 O6 C32 C31 -170.3(3) . . . . ?
C35 C41 C40 C39 179.3(3) . . . . ?
C32 O6 C35 C41 174.2(3) . . . . ?
C32 C33 C34 C29 0.2(5) . . . . ?
C32 C31 C30 O5 -177.4(3) . . . . ?
C32 C31 C30 C29 0.9(5) . . . . ?
C33 C32 C31 C30 0.1(5) . . . . ?
C33 C34 C29 C28 178.9(3) . . . . ?
C33 C34 C29 C30 0.8(5) . . . . ?
C34 C29 C28 O4 -18.2(4) . . . . ?
C34 C29 C28 C27 160.3(3) . . . . ?
C34 C29 C30 O5 177.1(3) . . . . ?
C34 C29 C30 C31 -1.3(4) . . . . ?
C29 C28 C27 C23 -167.1(3) . . . . ?
C28 C29 C30 O5 -0.8(5) . . . . ?
C28 C29 C30 C31 -179.2(3) . . . . ?
C28 C27 C23 C18 179.7(2) . . . . ?
C28 C27 C23 C22 63.0(3) . . . . ?
C27 C23 C18 C19 -109.1(3) . . . . ?
C27 C23 C18 C17 70.4(4) . . . . ?
C27 C23 C22 C21 99.9(3) . . . . ?
C27 C23 C22 C24 -134.9(2) . . . . ?
C23 C18 C19 C20 179.4(3) . . . . ?
C23 C18 C19 C21 -0.4(3) . . . . ?
C23 C18 C17 C16 -179.8(3) . . . . ?
C23 C22 C24 O3 62.2(3) . . . . ?
C23 C22 C24 C26 179.3(3) . . . . ?
C23 C22 C24 C25 -56.3(4) . . . . ?
C18 C23 C22 C21 -20.8(3) . . . . ?
C18 C23 C22 C24 104.5(3) . . . . ?
C18 C19 C20 O1 -175.7(3) . . . . ?
C18 C19 C20 C15 0.3(4) . . . . ?
C18 C19 C21 C22 -12.9(3) . . . . ?
C18 C17 C16 C15 0.7(5) . . . . ?
C19 C18 C17 C16 -0.3(4) . . . . ?
C19 C20 C15 O2 -178.7(3) . . . . ?
C19 C20 C15 C16 0.1(4) . . . . ?
C19 C21 C22 C23 20.6(3) . . . . ?
C19 C21 C22 C24 -104.0(3) . . . . ?
C20 O1 C1 C2 76.9(3) . . . . ?
C20 C19 C21 C22 167.2(3) . . . . ?
C20 C15 C16 C17 -0.5(5) . . . . ?
C15 O2 C8 C9 173.3(3) . . . . ?
C8 O2 C15 C20 -164.2(3) . . . . ?
C8 O2 C15 C16 17.1(5) . . . . ?
C8 C9 C10 C11 179.3(3) . . . . ?
C8 C9 C14 C13 -179.3(3) . . . . ?
C9 C10 C11 C12 0.1(6) . . . . ?
C10 C9 C14 C13 -0.6(5) . . . . ?
C10 C11 C12 C13 -0.8(6) . . . . ?
C11 C12 C13 C14 0.7(6) . . . . ?
C12 C13 C14 C9 -0.1(5) . . . . ?
C40 C41 C35 O6 160.7(3) . . . . ?
C39 C38 C37 C36 0.6(9) . . . . ?
C31 C32 C33 C34 -0.6(5) . . . . ?
C30 O5 C42 C43 172.0(3) . . . . ?
C30 C29 C28 O4 159.7(3) . . . . ?
C30 C29 C28 C27 -21.8(5) . . . . ?
C42 O5 C30 C29 -161.5(3) . . . . ?
C42 O5 C30 C31 16.9(4) . . . . ?
C42 C43 C44 C45 179.3(4) . . . . ?
C42 C43 C48 C47 -178.9(3) . . . . ?
C43 C44 C45 C46 -0.1(8) . . . . ?
C44 C43 C48 C47 -0.2(5) . . . . ?
C44 C45 C46 C47 -0.7(8) . . . . ?
C45 C46 C47 C48 1.0(6) . . . . ?
C46 C47 C48 C43 -0.6(6) . . . . ?
C48 C43 C44 C45 0.6(7) . . . . ?
C17 C18 C19 C20 -0.1(4) . . . . ?
C17 C18 C19 C21 -180.0(3) . . . . ?
C14 C9 C10 C11 0.5(5) . . . . ?
C1 O1 C20 C19 -117.8(3) . . . . ?
C1 O1 C20 C15 66.3(4) . . . . ?
C1 C2 C7 C6 -179.8(4) . . . . ?
C1 C2 C3 C4 179.7(3) . . . . ?
C2 C7 C6 C5 0.8(7) . . . . ?
C7 C2 C3 C4 1.3(5) . . . . ?
C7 C6 C5 C4 0.0(8) . . . . ?
C6 C5 C4 C3 -0.1(7) . . . . ?
C5 C4 C3 C2 -0.6(6) . . . . ?
C3 C2 C7 C6 -1.3(5) . . . . ?
C21 C19 C20 O1 4.1(4) . . . . ?
C21 C19 C20 C15 -179.9(3) . . . . ?
C21 C22 C24 O3 -177.4(2) . . . . ?
C21 C22 C24 C26 -60.3(3) . . . . ?
C21 C22 C24 C25 64.1(4) . . . . ?
C22 C23 C18 C19 13.6(3) . . . . ?
C22 C23 C18 C17 -166.9(3) . . . . ?
